data_2023007
loop_
_publ_author_name
'Barn&#xe5;, Fredrik'
'Hribersek, Matic'
'Orthaber, Andreas'
'Pilarski, Lukasz T.'

_publ_section_title
;
 Synthesis and crystal structures of boryl <i>ortho</i>-silylaryl
 tri-fluoro-methane-sulfonates.
;
_journal_coeditor_code DJ2074
_journal_issue 'Pt 2'
_journal_name_full 'Acta crystallographica. Section E, Crystallographic communications'
_journal_page_first 143
_journal_page_last 147
_journal_paper_doi 10.1107/S2056989024000264
_journal_volume 80
_journal_year 2024
_chemical_formula_iupac 'C16 H24 B F3 O5 S Si'
_chemical_formula_moiety 'C16 H24 B F3 O5 S Si'
_chemical_formula_sum 'C16 H24 B F3 O5 S Si'
_chemical_formula_weight 424.31
_chemical_name_systematic
;
5-(4,4,5,5-Tetramethyl-1,3,2-dioxaborolan-2-yl)-2-(trimethylsilyl)phenyl
trifluoromethanesulfonate
;
_space_group_crystal_system orthorhombic
_space_group_IT_number 33
_space_group_name_Hall 'P 2c -2n'
_space_group_name_H-M_alt 'P n a 21'
_atom_sites_solution_hydrogens geom
_atom_sites_solution_primary direct
_atom_sites_solution_secondary difmap
_audit_creation_method
;
Olex2 1.5
(compiled 2023.08.24 svn.re1ec1418 for OlexSys, GUI svn.r6817)
;
_cell_angle_alpha 90
_cell_angle_beta 90
_cell_angle_gamma 90
_cell_formula_units_Z 4
_cell_length_a 10.4316(7)
_cell_length_b 25.1732(17)
_cell_length_c 7.7756(5)
_cell_measurement_reflns_used 3068
_cell_measurement_temperature 150
_cell_measurement_theta_max 26.566
_cell_measurement_theta_min 2.536
_cell_volume 2041.8(2)
_computing_cell_refinement
;
SAINT v8.34A (Bruker, 2013)
;
_computing_data_collection
;
APEX2 (Bruker, 2013)
;
_computing_data_reduction
;
SAINT v8.34A (Bruker, 2013)
;
_computing_molecular_graphics
;
Olex2 1.5 (Dolomanov <i>et al.</i>,  2009)
;
_computing_publication_material
;
Olex2 1.5 (Dolomanov <i>et al.</i>,  2009)
;
_computing_structure_refinement
;
<i>SHELXL2018/3</i> (Sheldrick, 2015b)
;
_computing_structure_solution
;
<i>SHELXT2014/4</i> (Sheldrick, 2015a)
;
_diffrn_ambient_temperature 150.00
_diffrn_measured_fraction_theta_full 0.999
_diffrn_measured_fraction_theta_max 0.998
_diffrn_measurement_device_type 'Bruker APEXII CCD'
_diffrn_measurement_method '\f and \w scans'
_diffrn_radiation_type MoK\a
_diffrn_radiation_wavelength 0.71073
_diffrn_reflns_av_R_equivalents 0.0420
_diffrn_reflns_av_unetI/netI 0.0530
_diffrn_reflns_limit_h_max 14
_diffrn_reflns_limit_h_min -13
_diffrn_reflns_limit_k_max 23
_diffrn_reflns_limit_k_min -34
_diffrn_reflns_limit_l_max 10
_diffrn_reflns_limit_l_min -9
_diffrn_reflns_number 13726
_diffrn_reflns_theta_full 25.242
_diffrn_reflns_theta_max 28.749
_diffrn_reflns_theta_min 1.618
_exptl_absorpt_coefficient_mu 0.267
_exptl_absorpt_correction_T_max 0.7458
_exptl_absorpt_correction_T_min 0.6803
_exptl_absorpt_correction_type multi-scan
_exptl_absorpt_process_details
;
(SADABS; Krause <i>et al.</i>,  2015)
;
_exptl_crystal_colour 'clear colourless'
_exptl_crystal_density_diffrn 1.380
_exptl_crystal_description block
_exptl_crystal_F_000 888
_exptl_crystal_size_max 0.3
_exptl_crystal_size_mid 0.22
_exptl_crystal_size_min 0.18
_refine_diff_density_max 0.309
_refine_diff_density_min -0.249
_refine_ls_abs_structure_details
;
Flack <i>x</i> determined using 1809 quotients
[(<i>I</i>^+^)-(<i>I</i>^-^)]/[(<i>I</i>^+^)+(<i>I</i>^-^)]
(Parsons <i>et al.</i>,  2013)
;
_refine_ls_abs_structure_Flack 0.11(5)
_refine_ls_extinction_method none
_refine_ls_goodness_of_fit_ref 1.039
_refine_ls_hydrogen_treatment constr
_refine_ls_matrix_type full
_refine_ls_number_parameters 251
_refine_ls_number_reflns 5205
_refine_ls_number_restraints 1
_refine_ls_restrained_S_all 1.039
_refine_ls_R_factor_all 0.0470
_refine_ls_R_factor_gt 0.0404
_refine_ls_shift/su_max 0.000
_refine_ls_shift/su_mean 0.000
_refine_ls_structure_factor_coef Fsqd
_refine_ls_weighting_details 'w=1/[\s^2^(Fo^2^)+(0.0416P)^2^+0.1163P] where P=(Fo^2^+2Fc^2^)/3'
_refine_ls_weighting_scheme calc
_refine_ls_wR_factor_gt 0.0876
_refine_ls_wR_factor_ref 0.0912
_reflns_number_gt 4654
_reflns_number_total 5205
_reflns_threshold_expression 'I > 2\s(I)'
_cod_data_source_file dj2074sup1.cif
_cod_data_source_block 1_a
_cod_depositor_comments 'Adding full bibliography for 2023007--2023009.cif.'
_cod_database_code 2023007
_cod_database_fobs_code 2023007
_shelx_space_group_comment
;
The symmetry employed for this shelxl refinement is uniquely defined
by the following loop, which should always be used as a source of
symmetry information in preference to the above space-group names.
They are only intended as comments.
;
_shelx_estimated_absorpt_t_min 0.924
_shelx_estimated_absorpt_t_max 0.953

loop_
_space_group_symop_operation_xyz
'x, y, z'
'-x, -y, z+1/2'
'x+1/2, -y+1/2, z'
'-x+1/2, y+1/2, z+1/2'

loop_
_atom_site_type_symbol
_atom_site_label
_atom_site_fract_x
_atom_site_fract_y
_atom_site_fract_z
_atom_site_U_iso_or_equiv
_atom_site_adp_type
_atom_site_calc_flag
_atom_site_occupancy
_atom_site_disorder_assembly
_atom_site_disorder_group
S S1 1.01340(7) 0.66139(3) 0.65946(11) 0.02312(17) Uani d 1 . .
Si Si1 0.84369(7) 0.55136(3) 0.93641(11) 0.01775(17) Uani d 1 . .
O O4 0.5211(2) 0.67505(8) 0.2262(3) 0.0228(5) Uani d 1 . .
O O5 0.45562(19) 0.58908(8) 0.1909(3) 0.0222(4) Uani d 1 . .
O O1 0.86972(19) 0.66011(7) 0.7168(3) 0.0196(4) Uani d 1 . .
F F3 0.9583(2) 0.69871(8) 0.3559(3) 0.0431(6) Uani d 1 . .
F F2 0.9483(2) 0.75640(8) 0.5581(3) 0.0450(6) Uani d 1 . .
F F1 1.13163(19) 0.72872(8) 0.4680(3) 0.0430(6) Uani d 1 . .
O O2 1.0494(2) 0.61447(9) 0.5732(4) 0.0373(6) Uani d 1 . .
O O3 1.0836(2) 0.68223(10) 0.8003(3) 0.0390(6) Uani d 1 . .
C C2 0.7803(2) 0.62207(11) 0.6445(4) 0.0170(5) Uani d 1 . .
C C1 0.7643(3) 0.57397(11) 0.7276(4) 0.0165(5) Uani d 1 . .
C C11 0.4470(3) 0.67413(12) 0.0647(4) 0.0212(6) Uani d 1 . .
C C6 0.6722(3) 0.54073(11) 0.6516(4) 0.0211(6) Uani d 1 . .
H H6 0.657274 0.506655 0.700137 0.025 Uiso calc 1 . .
C C12 0.3703(3) 0.62130(12) 0.0824(4) 0.0217(6) Uani d 1 . .
C C9 0.7285(3) 0.50567(13) 1.0438(4) 0.0281(7) Uani d 1 . .
H H9A 0.720683 0.472937 0.976334 0.042 Uiso calc 1 . .
H H9B 0.644498 0.522905 1.052125 0.042 Uiso calc 1 . .
H H9C 0.759667 0.497095 1.159385 0.042 Uiso calc 1 . .
C C5 0.6021(3) 0.55591(12) 0.5078(4) 0.0208(6) Uani d 1 . .
H H5 0.542556 0.531702 0.458700 0.025 Uiso calc 1 . .
C C3 0.7097(3) 0.63938(11) 0.5050(4) 0.0179(6) Uani d 1 . .
H H3 0.724025 0.673676 0.457729 0.021 Uiso calc 1 . .
C C4 0.6174(2) 0.60599(11) 0.4345(4) 0.0179(5) Uani d 1 . .
C C7 0.8752(3) 0.60863(12) 1.0824(4) 0.0253(7) Uani d 1 . .
H H7A 0.798144 0.630777 1.090236 0.038 Uiso calc 1 . .
H H7B 0.946258 0.629812 1.036707 0.038 Uiso calc 1 . .
H H7C 0.897695 0.595400 1.197029 0.038 Uiso calc 1 . .
C C10 1.0115(3) 0.71493(13) 0.4994(4) 0.0261(7) Uani d 1 . .
C C13 0.3650(3) 0.72370(12) 0.0530(5) 0.0317(8) Uani d 1 . .
H H13A 0.311296 0.726531 0.155987 0.048 Uiso calc 1 . .
H H13B 0.310190 0.721590 -0.049200 0.048 Uiso calc 1 . .
H H13C 0.420394 0.755027 0.044514 0.048 Uiso calc 1 . .
C C8 0.9948(3) 0.51573(13) 0.8842(4) 0.0281(7) Uani d 1 . .
H H8A 1.034537 0.502920 0.990621 0.042 Uiso calc 1 . .
H H8B 1.053749 0.539992 0.825421 0.042 Uiso calc 1 . .
H H8C 0.975750 0.485481 0.809093 0.042 Uiso calc 1 . .
C C14 0.5449(3) 0.67315(15) -0.0799(5) 0.0329(8) Uani d 1 . .
H H14A 0.600916 0.704253 -0.070567 0.049 Uiso calc 1 . .
H H14B 0.500365 0.673849 -0.190873 0.049 Uiso calc 1 . .
H H14C 0.596418 0.640708 -0.071530 0.049 Uiso calc 1 . .
C C15 0.2458(3) 0.62724(15) 0.1819(5) 0.0352(8) Uani d 1 . .
H H15A 0.210566 0.591997 0.207024 0.053 Uiso calc 1 . .
H H15B 0.184177 0.647459 0.112863 0.053 Uiso calc 1 . .
H H15C 0.262362 0.646087 0.289887 0.053 Uiso calc 1 . .
C C16 0.3481(4) 0.59221(13) -0.0848(5) 0.0360(9) Uani d 1 . .
H H16A 0.430777 0.583498 -0.137516 0.054 Uiso calc 1 . .
H H16B 0.298674 0.614841 -0.163079 0.054 Uiso calc 1 . .
H H16C 0.300326 0.559400 -0.062388 0.054 Uiso calc 1 . .
B B1 0.5305(3) 0.62397(14) 0.2799(4) 0.0190(7) Uani d 1 . .

loop_
_atom_site_aniso_label
_atom_site_aniso_U_11
_atom_site_aniso_U_22
_atom_site_aniso_U_33
_atom_site_aniso_U_12
_atom_site_aniso_U_13
_atom_site_aniso_U_23
S1 0.0194(3) 0.0228(3) 0.0272(4) -0.0035(3) -0.0057(3) 0.0051(3)
Si1 0.0167(3) 0.0241(4) 0.0125(3) 0.0017(3) -0.0021(3) 0.0018(3)
O4 0.0244(11) 0.0242(11) 0.0198(10) -0.0003(9) -0.0106(9) -0.0009(9)
O5 0.0236(10) 0.0230(10) 0.0202(11) 0.0003(8) -0.0110(9) 0.0018(9)
O1 0.0202(9) 0.0206(10) 0.0180(10) -0.0023(8) -0.0062(8) -0.0016(8)
F3 0.0592(14) 0.0485(13) 0.0215(10) -0.0185(11) -0.0091(10) 0.0045(10)
F2 0.0694(15) 0.0230(10) 0.0426(13) 0.0106(10) 0.0058(12) 0.0066(10)
F1 0.0371(11) 0.0424(12) 0.0495(15) -0.0163(9) 0.0026(10) 0.0122(10)
O2 0.0287(12) 0.0236(12) 0.0595(17) 0.0027(9) 0.0093(12) 0.0017(12)
O3 0.0298(12) 0.0516(16) 0.0356(14) -0.0156(12) -0.0179(11) 0.0106(12)
C2 0.0138(12) 0.0199(13) 0.0172(13) -0.0007(10) -0.0020(12) -0.0033(12)
C1 0.0158(12) 0.0190(13) 0.0145(13) 0.0017(11) 0.0006(11) -0.0019(11)
C11 0.0238(15) 0.0256(15) 0.0144(14) 0.0033(12) -0.0080(13) 0.0015(12)
C6 0.0214(13) 0.0204(13) 0.0216(14) -0.0032(11) -0.0024(13) 0.0041(13)
C12 0.0199(14) 0.0259(15) 0.0193(14) 0.0040(12) -0.0100(12) 0.0014(12)
C9 0.0270(16) 0.0381(19) 0.0194(15) -0.0042(13) -0.0019(13) 0.0073(14)
C5 0.0182(13) 0.0249(15) 0.0193(14) -0.0033(11) -0.0035(12) -0.0019(12)
C3 0.0166(13) 0.0200(14) 0.0170(13) 0.0022(11) -0.0022(11) 0.0002(12)
C4 0.0152(11) 0.0241(14) 0.0144(12) 0.0039(10) 0.0002(12) -0.0013(12)
C7 0.0273(15) 0.0327(17) 0.0161(14) 0.0025(13) -0.0035(12) -0.0025(13)
C10 0.0313(16) 0.0244(16) 0.0227(16) -0.0047(13) -0.0021(13) -0.0006(13)
C13 0.0355(17) 0.0281(17) 0.0315(18) 0.0094(14) -0.0131(16) -0.0017(15)
C8 0.0239(15) 0.0389(19) 0.0215(16) 0.0099(14) 0.0008(12) 0.0044(14)
C14 0.0310(17) 0.044(2) 0.0239(17) 0.0036(14) 0.0043(15) 0.0072(16)
C15 0.0187(14) 0.049(2) 0.038(2) 0.0012(14) -0.0016(15) 0.0097(17)
C16 0.047(2) 0.0318(18) 0.029(2) 0.0002(15) -0.0207(17) -0.0064(15)
B1 0.0168(14) 0.0240(17) 0.0161(15) 0.0010(13) -0.0014(13) -0.0028(13)

loop_
_atom_type_symbol
_atom_type_description
_atom_type_scat_dispersion_real
_atom_type_scat_dispersion_imag
_atom_type_scat_source
C C 0.0033 0.0016 'International Tables Vol C Tables 4.2.6.8 and 6.1.1.4'
H H 0.0000 0.0000 'International Tables Vol C Tables 4.2.6.8 and 6.1.1.4'
B B 0.0013 0.0007 'International Tables Vol C Tables 4.2.6.8 and 6.1.1.4'
F F 0.0171 0.0103 'International Tables Vol C Tables 4.2.6.8 and 6.1.1.4'
O O 0.0106 0.0060 'International Tables Vol C Tables 4.2.6.8 and 6.1.1.4'
S S 0.1246 0.1234 'International Tables Vol C Tables 4.2.6.8 and 6.1.1.4'
Si Si 0.0817 0.0704 'International Tables Vol C Tables 4.2.6.8 and 6.1.1.4'

loop_
_geom_angle_atom_site_label_1
_geom_angle_atom_site_label_2
_geom_angle_atom_site_label_3
_geom_angle_site_symmetry_1
_geom_angle_site_symmetry_3
_geom_angle
_geom_angle_publ_flag
O1 S1 C10 . . 101.43(13) ?
O2 S1 O1 . . 111.95(13) ?
O2 S1 O3 . . 122.67(16) ?
O2 S1 C10 . . 107.20(16) ?
O3 S1 O1 . . 106.41(14) ?
O3 S1 C10 . . 104.94(14) ?
C9 Si1 C1 . . 106.59(13) ?
C9 Si1 C7 . . 108.58(16) ?
C7 Si1 C1 . . 111.33(13) ?
C8 Si1 C1 . . 109.03(14) ?
C8 Si1 C9 . . 110.32(15) ?
C8 Si1 C7 . . 110.91(15) ?
B1 O4 C11 . . 106.6(2) ?
B1 O5 C12 . . 106.4(2) ?
C2 O1 S1 . . 121.32(17) ?
C1 C2 O1 . . 118.3(2) ?
C3 C2 O1 . . 116.0(2) ?
C3 C2 C1 . . 125.4(3) ?
C2 C1 Si1 . . 127.3(2) ?
C2 C1 C6 . . 114.0(2) ?
C6 C1 Si1 . . 118.5(2) ?
O4 C11 C12 . . 102.0(2) ?
O4 C11 C13 . . 109.5(2) ?
O4 C11 C14 . . 106.2(2) ?
C13 C11 C12 . . 114.7(2) ?
C13 C11 C14 . . 110.4(3) ?
C14 C11 C12 . . 113.4(3) ?
C1 C6 H6 . . 118.8 ?
C5 C6 C1 . . 122.3(3) ?
C5 C6 H6 . . 118.8 ?
O5 C12 C11 . . 102.2(2) ?
O5 C12 C15 . . 106.3(2) ?
O5 C12 C16 . . 108.6(2) ?
C15 C12 C11 . . 113.6(3) ?
C16 C12 C11 . . 114.6(3) ?
C16 C12 C15 . . 110.8(3) ?
Si1 C9 H9A . . 109.5 ?
Si1 C9 H9B . . 109.5 ?
Si1 C9 H9C . . 109.5 ?
H9A C9 H9B . . 109.5 ?
H9A C9 H9C . . 109.5 ?
H9B C9 H9C . . 109.5 ?
C6 C5 H5 . . 119.4 ?
C6 C5 C4 . . 121.2(3) ?
C4 C5 H5 . . 119.4 ?
C2 C3 H3 . . 120.4 ?
C2 C3 C4 . . 119.2(3) ?
C4 C3 H3 . . 120.4 ?
C5 C4 B1 . . 120.5(3) ?
C3 C4 C5 . . 117.7(3) ?
C3 C4 B1 . . 121.8(3) ?
Si1 C7 H7A . . 109.5 ?
Si1 C7 H7B . . 109.5 ?
Si1 C7 H7C . . 109.5 ?
H7A C7 H7B . . 109.5 ?
H7A C7 H7C . . 109.5 ?
H7B C7 H7C . . 109.5 ?
F3 C10 S1 . . 110.7(2) ?
F3 C10 F2 . . 109.3(3) ?
F3 C10 F1 . . 109.0(3) ?
F2 C10 S1 . . 110.7(2) ?
F2 C10 F1 . . 109.3(3) ?
F1 C10 S1 . . 107.9(2) ?
C11 C13 H13A . . 109.5 ?
C11 C13 H13B . . 109.5 ?
C11 C13 H13C . . 109.5 ?
H13A C13 H13B . . 109.5 ?
H13A C13 H13C . . 109.5 ?
H13B C13 H13C . . 109.5 ?
Si1 C8 H8A . . 109.5 ?
Si1 C8 H8B . . 109.5 ?
Si1 C8 H8C . . 109.5 ?
H8A C8 H8B . . 109.5 ?
H8A C8 H8C . . 109.5 ?
H8B C8 H8C . . 109.5 ?
C11 C14 H14A . . 109.5 ?
C11 C14 H14B . . 109.5 ?
C11 C14 H14C . . 109.5 ?
H14A C14 H14B . . 109.5 ?
H14A C14 H14C . . 109.5 ?
H14B C14 H14C . . 109.5 ?
C12 C15 H15A . . 109.5 ?
C12 C15 H15B . . 109.5 ?
C12 C15 H15C . . 109.5 ?
H15A C15 H15B . . 109.5 ?
H15A C15 H15C . . 109.5 ?
H15B C15 H15C . . 109.5 ?
C12 C16 H16A . . 109.5 ?
C12 C16 H16B . . 109.5 ?
C12 C16 H16C . . 109.5 ?
H16A C16 H16B . . 109.5 ?
H16A C16 H16C . . 109.5 ?
H16B C16 H16C . . 109.5 ?
O4 B1 O5 . . 114.4(3) ?
O4 B1 C4 . . 123.4(3) ?
O5 B1 C4 . . 122.2(3) ?

loop_
_geom_bond_atom_site_label_1
_geom_bond_atom_site_label_2
_geom_bond_site_symmetry_2
_geom_bond_distance
_geom_bond_publ_flag
S1 O1 . 1.564(2) ?
S1 O2 . 1.409(3) ?
S1 O3 . 1.418(2) ?
S1 C10 . 1.834(3) ?
Si1 C1 . 1.909(3) ?
Si1 C9 . 1.861(3) ?
Si1 C7 . 1.864(3) ?
Si1 C8 . 1.858(3) ?
O4 C11 . 1.474(3) ?
O4 B1 . 1.356(4) ?
O5 C12 . 1.470(3) ?
O5 B1 . 1.364(4) ?
O1 C2 . 1.450(3) ?
F3 C10 . 1.311(4) ?
F2 C10 . 1.316(4) ?
F1 C10 . 1.323(4) ?
C2 C1 . 1.383(4) ?
C2 C3 . 1.382(4) ?
C1 C6 . 1.405(4) ?
C11 C12 . 1.558(4) ?
C11 C13 . 1.516(4) ?
C11 C14 . 1.518(5) ?
C6 H6 . 0.9500 ?
C6 C5 . 1.389(4) ?
C12 C15 . 1.519(4) ?
C12 C16 . 1.511(4) ?
C9 H9A . 0.9800 ?
C9 H9B . 0.9800 ?
C9 H9C . 0.9800 ?
C5 H5 . 0.9500 ?
C5 C4 . 1.393(4) ?
C3 H3 . 0.9500 ?
C3 C4 . 1.390(4) ?
C4 B1 . 1.572(4) ?
C7 H7A . 0.9800 ?
C7 H7B . 0.9800 ?
C7 H7C . 0.9800 ?
C13 H13A . 0.9800 ?
C13 H13B . 0.9800 ?
C13 H13C . 0.9800 ?
C8 H8A . 0.9800 ?
C8 H8B . 0.9800 ?
C8 H8C . 0.9800 ?
C14 H14A . 0.9800 ?
C14 H14B . 0.9800 ?
C14 H14C . 0.9800 ?
C15 H15A . 0.9800 ?
C15 H15B . 0.9800 ?
C15 H15C . 0.9800 ?
C16 H16A . 0.9800 ?
C16 H16B . 0.9800 ?
C16 H16C . 0.9800 ?

loop_
_geom_torsion_atom_site_label_1
_geom_torsion_atom_site_label_2
_geom_torsion_atom_site_label_3
_geom_torsion_atom_site_label_4
_geom_torsion_site_symmetry_1
_geom_torsion_site_symmetry_2
_geom_torsion_site_symmetry_3
_geom_torsion_site_symmetry_4
_geom_torsion
_geom_torsion_publ_flag
S1 O1 C2 C1 . . . . 91.5(3) ?
S1 O1 C2 C3 . . . . -93.9(3) ?
Si1 C1 C6 C5 . . . . 174.5(2) ?
O4 C11 C12 O5 . . . . -28.5(3) ?
O4 C11 C12 C15 . . . . 85.5(3) ?
O4 C11 C12 C16 . . . . -145.7(3) ?
O1 S1 C10 F3 . . . . -74.9(2) ?
O1 S1 C10 F2 . . . . 46.4(2) ?
O1 S1 C10 F1 . . . . 165.9(2) ?
O1 C2 C1 Si1 . . . . 2.2(4) ?
O1 C2 C1 C6 . . . . 177.7(2) ?
O1 C2 C3 C4 . . . . -176.8(2) ?
O2 S1 O1 C2 . . . . -16.3(2) ?
O2 S1 C10 F3 . . . . 42.6(3) ?
O2 S1 C10 F2 . . . . 163.9(2) ?
O2 S1 C10 F1 . . . . -76.5(2) ?
O3 S1 O1 C2 . . . . -152.8(2) ?
O3 S1 C10 F3 . . . . 174.5(2) ?
O3 S1 C10 F2 . . . . -64.2(3) ?
O3 S1 C10 F1 . . . . 55.3(3) ?
C2 C1 C6 C5 . . . . -1.4(4) ?
C2 C3 C4 C5 . . . . -0.9(4) ?
C2 C3 C4 B1 . . . . 177.8(3) ?
C1 C2 C3 C4 . . . . -2.6(4) ?
C1 C6 C5 C4 . . . . -1.9(5) ?
C11 O4 B1 O5 . . . . -9.8(3) ?
C11 O4 B1 C4 . . . . 171.6(3) ?
C6 C5 C4 C3 . . . . 3.0(4) ?
C6 C5 C4 B1 . . . . -175.7(3) ?
C12 O5 B1 O4 . . . . -9.9(3) ?
C12 O5 B1 C4 . . . . 168.7(3) ?
C5 C4 B1 O4 . . . . 165.7(3) ?
C5 C4 B1 O5 . . . . -12.8(4) ?
C3 C2 C1 Si1 . . . . -171.8(2) ?
C3 C2 C1 C6 . . . . 3.7(4) ?
C3 C4 B1 O4 . . . . -13.0(5) ?
C3 C4 B1 O5 . . . . 168.5(3) ?
C10 S1 O1 C2 . . . . 97.7(2) ?
C13 C11 C12 O5 . . . . -146.7(3) ?
C13 C11 C12 C15 . . . . -32.7(4) ?
C13 C11 C12 C16 . . . . 96.0(3) ?
C14 C11 C12 O5 . . . . 85.2(3) ?
C14 C11 C12 C15 . . . . -160.8(3) ?
C14 C11 C12 C16 . . . . -32.0(4) ?
B1 O4 C11 C12 . . . . 23.7(3) ?
B1 O4 C11 C13 . . . . 145.5(3) ?
B1 O4 C11 C14 . . . . -95.3(3) ?
B1 O5 C12 C11 . . . . 23.8(3) ?
B1 O5 C12 C15 . . . . -95.5(3) ?
B1 O5 C12 C16 . . . . 145.2(3) ?
